data_7709016
loop_
_publ_author_name
'Zhou, Haiyu'
'Wang, Jingjing'
'Meng, Yuxuan'
'Liu, Fei'
'Wang, Tongdao'

_publ_section_title
;
 Formation of cyclic (boryl)iminomethane derivatives by insertion of
 isocyanides into the boron-carbon bond
;
_journal_name_full 'Dalton Transactions'
_journal_paper_doi 10.1039/D1DT03884B
_journal_year 2021
_chemical_formula_moiety 'C47 H42 B F10 N3, 1[CH2Cl2]'
_chemical_formula_sum 'C48 H44 B Cl2 F10 N3'
_chemical_formula_weight 934.57
_space_group_crystal_system monoclinic
_space_group_IT_number 14
_space_group_name_Hall '-P 2yn'
_space_group_name_H-M_alt 'P 1 21/n 1'
_atom_sites_solution_hydrogens geom
_audit_creation_date 2021-11-24
_audit_creation_method
;
Olex2 1.5-dev
(compiled 2021.10.14 svn.r9718050b for OlexSys, GUI svn.r6396)
;
_audit_update_record
;
2021-12-01 deposited with the CCDC.	2021-12-03 downloaded from the CCDC.
;
_cell_angle_alpha 90
_cell_angle_beta 99.003(6)
_cell_angle_gamma 90
_cell_formula_units_Z 4
_cell_length_a 12.158(3)
_cell_length_b 24.328(5)
_cell_length_c 15.731(4)
_cell_measurement_reflns_used 9972
_cell_measurement_temperature 150.15
_cell_measurement_theta_max 25.835
_cell_measurement_theta_min 2.300
_cell_volume 4595.6(19)
_computing_cell_refinement 'SAINT V8.40A (Bruker, 2019)'
_computing_data_collection 'Bruker APEX2'
_computing_data_reduction 'SAINT V8.40A (Bruker, 2019)'
_computing_molecular_graphics 'Olex2 1.5-dev (Dolomanov et al., 2009)'
_computing_publication_material 'Olex2 1.5-dev (Dolomanov et al., 2009)'
_computing_structure_refinement 'SHELXL 2018/3 (Sheldrick, 2015)'
_computing_structure_solution 'SHELXT 2018/2 (Sheldrick, 2018)'
_diffrn_ambient_temperature 150.15
_diffrn_detector_area_resol_mean 7.9
_diffrn_detector_type 'CCD area detector'
_diffrn_measured_fraction_theta_full 0.998
_diffrn_measured_fraction_theta_max 0.998
_diffrn_measurement_device 'three-circle diffractometer'
_diffrn_measurement_device_type 'Bruker SMART APEX2 area detector'
_diffrn_measurement_method '\w and \f scans'
_diffrn_radiation_type MoK\a
_diffrn_radiation_wavelength 0.71073
_diffrn_reflns_av_R_equivalents 0.0741
_diffrn_reflns_av_unetI/netI 0.0459
_diffrn_reflns_Laue_measured_fraction_full 0.998
_diffrn_reflns_Laue_measured_fraction_max 0.998
_diffrn_reflns_limit_h_max 14
_diffrn_reflns_limit_h_min -14
_diffrn_reflns_limit_k_max 28
_diffrn_reflns_limit_k_min -28
_diffrn_reflns_limit_l_max 18
_diffrn_reflns_limit_l_min -18
_diffrn_reflns_number 55725
_diffrn_reflns_point_group_measured_fraction_full 0.998
_diffrn_reflns_point_group_measured_fraction_max 0.998
_diffrn_reflns_theta_full 25.000
_diffrn_reflns_theta_max 25.000
_diffrn_reflns_theta_min 2.300
_exptl_absorpt_coefficient_mu 0.219
_exptl_absorpt_correction_T_max 0.7461
_exptl_absorpt_correction_T_min 0.6706
_exptl_absorpt_correction_type multi-scan
_exptl_absorpt_process_details
;
SADABS-2016/2 (Bruker,2016/2) was used for absorption correction.
wR2(int) was 0.1526 before and 0.0845 after correction.
The Ratio of minimum to maximum transmission is 0.8988.
The \l/2 correction factor is Not present.
;
_exptl_crystal_colour 'clear light colourless'
_exptl_crystal_colour_lustre clear
_exptl_crystal_colour_modifier light
_exptl_crystal_colour_primary colourless
_exptl_crystal_density_diffrn 1.351
_exptl_crystal_description block
_exptl_crystal_F_000 1928
_exptl_crystal_size_max 0.47
_exptl_crystal_size_mid 0.45
_exptl_crystal_size_min 0.24
_refine_diff_density_max 0.281
_refine_diff_density_min -0.202
_refine_diff_density_rms 0.042
_refine_ls_extinction_coef 0.0047(5)
_refine_ls_extinction_expression Fc^*^=kFc[1+0.001xFc^2^\l^3^/sin(2\q)]^-1/4^
_refine_ls_extinction_method 'SHELXL-2018/3 (Sheldrick 2018)'
_refine_ls_goodness_of_fit_ref 1.105
_refine_ls_hydrogen_treatment constr
_refine_ls_matrix_type full
_refine_ls_number_parameters 559
_refine_ls_number_reflns 8079
_refine_ls_number_restraints 0
_refine_ls_restrained_S_all 1.105
_refine_ls_R_factor_all 0.0564
_refine_ls_R_factor_gt 0.0402
_refine_ls_shift/su_max 0.001
_refine_ls_shift/su_mean 0.000
_refine_ls_structure_factor_coef Fsqd
_refine_ls_weighting_details 'w=1/[\s^2^(Fo^2^)+(0.0540P)^2^+0.4144P] where P=(Fo^2^+2Fc^2^)/3'
_refine_ls_weighting_scheme calc
_refine_ls_wR_factor_gt 0.1052
_refine_ls_wR_factor_ref 0.1106
_reflns_Friedel_coverage 0.000
_reflns_number_gt 6265
_reflns_number_total 8079
_reflns_threshold_expression 'I > 2\s(I)'
_cod_data_source_file d1dt03884b2.cif
_cod_data_source_block mo_20jan05zhy1_0m_pl
_cod_database_code 7709016
_shelx_shelxl_version_number 2018/3
_shelx_space_group_comment
;
The symmetry employed for this shelxl refinement is uniquely defined
by the following loop, which should always be used as a source of
symmetry information in preference to the above space-group names.
They are only intended as comments.
;
_shelx_estimated_absorpt_t_max 0.949
_shelx_estimated_absorpt_t_min 0.904
_olex2_refinement_description
;
1. Fixed Uiso
 At 1.2 times of:
  All C(H) groups, All C(H,H) groups
 At 1.5 times of:
  All C(H,H,H) groups
2.a Ternary CH refined with riding coordinates:
 C6(H6), C9(H9)
2.b Secondary CH2 refined with riding coordinates:
 C3(H3A,H3B)
2.c Aromatic/amide H refined with riding coordinates:
 C1(H1), C4(H4), C5(H5), C122(H122), C123(H123), C124(H124), C125(H125),
 C126(H126), C203(H203), C204(H204), C205(H205), C303(H303), C304(H304),
 C305(H305)
2.d Idealised Me refined as rotating group:
 C7(H7A,H7B,H7C), C8(H8A,H8B,H8C), C10(H10A,H10B,H10C), C11(H11A,H11B,H11C),
 C13(H13A,H13B,H13C), C14(H14A,H14B,H14C), C16(H16A,H16B,H16C), C17(H17A,H17B,
 H17C)
;
_smtbx_masks_special_details
;
A solvent mask was calculated and 168 electrons were 
found in a volume of 692\%A^3^ in 2 voids per unit cell. 
This is consistent with the presence of 1[CH2Cl2] per Formula Unit 
which account for 168 electrons per unit cell.
;
_smtbx_masks_void_probe_radius 1.2
_smtbx_masks_void_truncation_radius 1.2
_olex2_submission_special_instructions 'No special instructions were received'

loop_
_space_group_symop_operation_xyz
'x, y, z'
'-x+1/2, y+1/2, -z+1/2'
'-x, -y, -z'
'x-1/2, -y-1/2, z-1/2'

loop_
_atom_site_label
_atom_site_type_symbol
_atom_site_fract_x
_atom_site_fract_y
_atom_site_fract_z
_atom_site_U_iso_or_equiv
_atom_site_adp_type
_atom_site_occupancy
_atom_site_site_symmetry_order
_atom_site_calc_flag
_atom_site_refinement_flags_posn
_atom_site_refinement_flags_adp
_atom_site_refinement_flags_occupancy
_atom_site_disorder_assembly
_atom_site_disorder_group
F102 F 0.89786(8) 0.23175(4) 0.66956(6) 0.0361(2) Uani 1 1 d . . . . .
F103 F 0.97560(8) 0.15479(4) 0.57592(7) 0.0457(3) Uani 1 1 d . . . . .
F104 F 0.83440(9) 0.08681(4) 0.47271(6) 0.0411(3) Uani 1 1 d . . . . .
F105 F 0.61121(9) 0.09841(4) 0.46606(7) 0.0522(3) Uani 1 1 d . . . . .
F106 F 0.52994(8) 0.17601(4) 0.55912(7) 0.0406(3) Uani 1 1 d . . . . .
F112 F 0.72353(8) 0.28211(4) 0.86427(6) 0.0325(2) Uani 1 1 d . . . . .
F113 F 0.86666(9) 0.35972(4) 0.92492(6) 0.0449(3) Uani 1 1 d . . . . .
F114 F 0.96121(10) 0.42592(4) 0.81546(7) 0.0521(3) Uani 1 1 d . . . . .
F115 F 0.91307(9) 0.40891(4) 0.64250(7) 0.0444(3) Uani 1 1 d . . . . .
F116 F 0.77269(8) 0.32832(4) 0.57987(6) 0.0332(2) Uani 1 1 d . . . . .
N1 N 0.60174(11) 0.13394(5) 0.91471(8) 0.0262(3) Uani 1 1 d . . . . .
N2 N 0.47796(10) 0.26170(5) 0.68898(8) 0.0233(3) Uani 1 1 d . . . . .
N3 N 0.48394(11) 0.32281(5) 0.57581(8) 0.0272(3) Uani 1 1 d . . . . .
C1 C 0.54453(13) 0.19613(6) 0.79792(10) 0.0245(4) Uani 1 1 d . . . . .
H1 H 0.471615 0.195767 0.812519 0.029 Uiso 1 1 calc R U . . .
C2 C 0.62383(13) 0.16147(6) 0.84598(10) 0.0242(4) Uani 1 1 d . . . . .
C3 C 0.73543(13) 0.15419(6) 0.81674(11) 0.0273(4) Uani 1 1 d . . . . .
H3A H 0.793148 0.148221 0.867697 0.033 Uiso 1 1 calc R U . . .
H3B H 0.754506 0.188271 0.787902 0.033 Uiso 1 1 calc R U . . .
C4 C 0.73639(15) 0.10620(7) 0.75539(11) 0.0318(4) Uani 1 1 d . . . . .
H4 H 0.669290 0.098220 0.717754 0.038 Uiso 1 1 calc R U . . .
C5 C 0.82269(16) 0.07498(7) 0.75040(12) 0.0408(5) Uani 1 1 d . . . . .
H5 H 0.886189 0.080161 0.793202 0.049 Uiso 1 1 calc R U . . .
C6 C 0.67846(14) 0.09067(7) 0.95782(11) 0.0329(4) Uani 1 1 d . . . . .
H6 H 0.738576 0.085030 0.921972 0.040 Uiso 1 1 calc R U . . .
C7 C 0.73398(17) 0.10914(9) 1.04653(12) 0.0495(5) Uani 1 1 d . . . . .
H7A H 0.775166 0.143287 1.041333 0.074 Uiso 1 1 calc R U . . .
H7B H 0.785548 0.080578 1.072273 0.074 Uiso 1 1 calc R U . . .
H7C H 0.677028 0.115458 1.083176 0.074 Uiso 1 1 calc R U . . .
C8 C 0.61722(18) 0.03627(8) 0.96042(15) 0.0529(6) Uani 1 1 d . . . . .
H8A H 0.561686 0.039551 0.999075 0.079 Uiso 1 1 calc R U . . .
H8B H 0.670614 0.007303 0.981457 0.079 Uiso 1 1 calc R U . . .
H8C H 0.579926 0.026942 0.902411 0.079 Uiso 1 1 calc R U . . .
C9 C 0.50198(14) 0.14526(7) 0.95687(11) 0.0317(4) Uani 1 1 d . . . . .
H9 H 0.515369 0.124269 1.012184 0.038 Uiso 1 1 calc R U . . .
C10 C 0.39298(15) 0.12225(8) 0.90824(12) 0.0412(5) Uani 1 1 d . . . . .
H10A H 0.366763 0.145764 0.858612 0.062 Uiso 1 1 calc R U . . .
H10B H 0.336812 0.121302 0.946616 0.062 Uiso 1 1 calc R U . . .
H10C H 0.405500 0.084936 0.888312 0.062 Uiso 1 1 calc R U . . .
C11 C 0.49531(17) 0.20530(8) 0.98346(12) 0.0424(5) Uani 1 1 d . . . . .
H11A H 0.570271 0.218900 1.005368 0.064 Uiso 1 1 calc R U . . .
H11B H 0.448477 0.208369 1.028591 0.064 Uiso 1 1 calc R U . . .
H11C H 0.462912 0.227229 0.933501 0.064 Uiso 1 1 calc R U . . .
C12 C 0.56229(13) 0.23040(6) 0.73199(10) 0.0228(3) Uani 1 1 d . . . . .
C13 C 0.45644(17) 0.34284(9) 0.81609(14) 0.0514(6) Uani 1 1 d . . . . .
H13A H 0.506658 0.317145 0.851019 0.077 Uiso 1 1 calc R U . . .
H13B H 0.431723 0.371039 0.853383 0.077 Uiso 1 1 calc R U . . .
H13C H 0.495752 0.360356 0.773449 0.077 Uiso 1 1 calc R U . . .
C14 C 0.29055(16) 0.20096(8) 0.59781(13) 0.0468(5) Uani 1 1 d . . . . .
H14A H 0.319522 0.219154 0.550330 0.070 Uiso 1 1 calc R U . . .
H14B H 0.218092 0.184364 0.576266 0.070 Uiso 1 1 calc R U . . .
H14C H 0.342666 0.172264 0.622257 0.070 Uiso 1 1 calc R U . . .
C15 C 0.53452(13) 0.28785(6) 0.62743(10) 0.0227(3) Uani 1 1 d . . . . .
C16 C 0.55390(18) 0.43141(8) 0.62539(14) 0.0495(5) Uani 1 1 d . . . . .
H16A H 0.479558 0.423564 0.639064 0.074 Uiso 1 1 calc R U . . .
H16B H 0.565900 0.471245 0.625679 0.074 Uiso 1 1 calc R U . . .
H16C H 0.610236 0.414137 0.668508 0.074 Uiso 1 1 calc R U . . .
C17 C 0.50676(18) 0.27467(8) 0.41064(12) 0.0470(5) Uani 1 1 d . . . . .
H17A H 0.567895 0.249490 0.431712 0.071 Uiso 1 1 calc R U . . .
H17B H 0.488502 0.271598 0.347899 0.071 Uiso 1 1 calc R U . . .
H17C H 0.441223 0.265118 0.436766 0.071 Uiso 1 1 calc R U . . .
C101 C 0.70799(13) 0.21046(6) 0.61576(9) 0.0227(3) Uani 1 1 d . . . . .
C102 C 0.82133(13) 0.20144(6) 0.61756(10) 0.0262(4) Uani 1 1 d . . . . .
C103 C 0.86469(13) 0.16107(7) 0.57040(11) 0.0290(4) Uani 1 1 d . . . . .
C104 C 0.79431(15) 0.12644(7) 0.51894(10) 0.0303(4) Uani 1 1 d . . . . .
C105 C 0.68134(15) 0.13260(7) 0.51532(11) 0.0322(4) Uani 1 1 d . . . . .
C106 C 0.64183(13) 0.17353(7) 0.56316(10) 0.0275(4) Uani 1 1 d . . . . .
C111 C 0.73871(13) 0.30186(6) 0.71807(10) 0.0234(3) Uani 1 1 d . . . . .
C112 C 0.76734(13) 0.31262(6) 0.80566(10) 0.0259(4) Uani 1 1 d . . . . .
C113 C 0.84098(15) 0.35303(7) 0.83917(10) 0.0312(4) Uani 1 1 d . . . . .
C114 C 0.88946(15) 0.38593(7) 0.78436(12) 0.0343(4) Uani 1 1 d . . . . .
C115 C 0.86470(14) 0.37732(7) 0.69673(11) 0.0310(4) Uani 1 1 d . . . . .
C116 C 0.79176(13) 0.33636(6) 0.66620(10) 0.0263(4) Uani 1 1 d . . . . .
C121 C 0.83113(19) 0.03233(7) 0.68452(12) 0.0446(5) Uani 1 1 d . . . . .
C122 C 0.9363(2) 0.01616(9) 0.67010(15) 0.0614(6) Uani 1 1 d . . . . .
H122 H 1.000592 0.030917 0.704639 0.074 Uiso 1 1 calc R U . . .
C123 C 0.9481(3) -0.02105(11) 0.60622(18) 0.0805(9) Uani 1 1 d . . . . .
H123 H 1.020396 -0.031280 0.596285 0.097 Uiso 1 1 calc R U . . .
C124 C 0.8561(3) -0.04340(10) 0.55689(18) 0.0836(10) Uani 1 1 d . . . . .
H124 H 0.865151 -0.069443 0.513518 0.100 Uiso 1 1 calc R U . . .
C125 C 0.7501(3) -0.02841(9) 0.56964(15) 0.0706(8) Uani 1 1 d . . . . .
H125 H 0.686531 -0.043872 0.535079 0.085 Uiso 1 1 calc R U . . .
C126 C 0.7375(2) 0.00978(8) 0.63401(14) 0.0548(6) Uani 1 1 d . . . . .
H126 H 0.665081 0.020340 0.643294 0.066 Uiso 1 1 calc R U . . .
C201 C 0.36767(13) 0.27193(6) 0.70901(10) 0.0257(4) Uani 1 1 d . . . . .
C202 C 0.27729(14) 0.24252(7) 0.66621(11) 0.0298(4) Uani 1 1 d . . . . .
C203 C 0.17261(14) 0.25380(7) 0.68805(12) 0.0362(4) Uani 1 1 d . . . . .
H203 H 0.109506 0.233789 0.661191 0.043 Uiso 1 1 calc R U . . .
C204 C 0.15962(15) 0.29368(8) 0.74823(12) 0.0399(5) Uani 1 1 d . . . . .
H204 H 0.087669 0.301250 0.761742 0.048 Uiso 1 1 calc R U . . .
C205 C 0.25025(16) 0.32247(8) 0.78864(12) 0.0409(5) Uani 1 1 d . . . . .
H205 H 0.240018 0.349957 0.829583 0.049 Uiso 1 1 calc R U . . .
C206 C 0.35674(14) 0.31203(7) 0.77058(11) 0.0341(4) Uani 1 1 d . . . . .
C301 C 0.53369(13) 0.35398(7) 0.51605(11) 0.0302(4) Uani 1 1 d . . . . .
C302 C 0.56312(14) 0.40875(7) 0.53755(13) 0.0388(4) Uani 1 1 d . . . . .
C303 C 0.60184(17) 0.44116(9) 0.47624(15) 0.0530(6) Uani 1 1 d . . . . .
H303 H 0.621064 0.478378 0.489432 0.064 Uiso 1 1 calc R U . . .
C304 C 0.61312(17) 0.42048(10) 0.39616(16) 0.0600(7) Uani 1 1 d . . . . .
H304 H 0.641626 0.443108 0.355470 0.072 Uiso 1 1 calc R U . . .
C305 C 0.58283(16) 0.36685(10) 0.37556(13) 0.0505(6) Uani 1 1 d . . . . .
H305 H 0.590229 0.352975 0.320282 0.061 Uiso 1 1 calc R U . . .
C306 C 0.54152(14) 0.33261(8) 0.43446(11) 0.0361(4) Uani 1 1 d . . . . .
B1 B 0.65217(15) 0.25573(7) 0.67219(11) 0.0232(4) Uani 1 1 d . . . . .

loop_
_atom_site_aniso_label
_atom_site_aniso_U_11
_atom_site_aniso_U_22
_atom_site_aniso_U_33
_atom_site_aniso_U_23
_atom_site_aniso_U_13
_atom_site_aniso_U_12
F102 0.0190(5) 0.0396(6) 0.0496(6) -0.0102(5) 0.0052(4) -0.0003(4)
F103 0.0263(6) 0.0467(6) 0.0679(8) -0.0088(5) 0.0197(5) 0.0052(5)
F104 0.0480(7) 0.0375(6) 0.0416(6) -0.0073(4) 0.0191(5) 0.0118(5)
F105 0.0405(7) 0.0553(7) 0.0572(7) -0.0331(6) -0.0039(6) 0.0050(5)
F106 0.0216(6) 0.0491(6) 0.0496(6) -0.0219(5) 0.0009(5) 0.0015(4)
F112 0.0382(6) 0.0359(5) 0.0237(5) 0.0007(4) 0.0057(4) -0.0057(4)
F113 0.0552(7) 0.0444(6) 0.0298(6) -0.0029(4) -0.0096(5) -0.0083(5)
F114 0.0520(7) 0.0437(6) 0.0553(7) -0.0001(5) -0.0082(6) -0.0232(5)
F115 0.0433(7) 0.0413(6) 0.0503(7) 0.0096(5) 0.0126(5) -0.0131(5)
F116 0.0331(6) 0.0430(6) 0.0249(5) 0.0021(4) 0.0085(4) -0.0026(4)
N1 0.0239(8) 0.0301(7) 0.0250(7) 0.0016(6) 0.0051(6) -0.0043(6)
N2 0.0184(7) 0.0284(7) 0.0237(7) -0.0021(5) 0.0053(6) 0.0018(6)
N3 0.0232(8) 0.0295(7) 0.0288(7) 0.0011(6) 0.0036(6) 0.0027(6)
C1 0.0200(9) 0.0295(8) 0.0256(8) -0.0036(7) 0.0089(7) -0.0015(7)
C2 0.0241(9) 0.0246(8) 0.0244(8) -0.0042(6) 0.0056(7) -0.0051(7)
C3 0.0222(9) 0.0305(9) 0.0300(9) 0.0050(7) 0.0067(7) 0.0010(7)
C4 0.0310(10) 0.0341(9) 0.0323(10) 0.0050(7) 0.0115(8) 0.0026(8)
C5 0.0391(11) 0.0400(10) 0.0452(11) 0.0028(8) 0.0122(9) 0.0064(9)
C6 0.0285(10) 0.0369(10) 0.0335(10) 0.0082(7) 0.0054(8) -0.0029(8)
C7 0.0377(12) 0.0641(13) 0.0427(12) 0.0108(10) -0.0059(9) -0.0062(10)
C8 0.0510(14) 0.0337(11) 0.0713(15) 0.0130(10) 0.0015(11) -0.0060(9)
C9 0.0284(10) 0.0430(10) 0.0254(9) 0.0001(7) 0.0096(7) -0.0064(8)
C10 0.0279(10) 0.0541(12) 0.0431(11) -0.0011(9) 0.0105(8) -0.0106(9)
C11 0.0440(12) 0.0521(11) 0.0350(10) -0.0119(9) 0.0181(9) -0.0046(9)
C12 0.0202(9) 0.0253(8) 0.0225(8) -0.0084(6) 0.0019(7) 0.0005(7)
C13 0.0418(12) 0.0586(13) 0.0562(13) -0.0289(10) 0.0148(10) -0.0046(10)
C14 0.0306(11) 0.0536(12) 0.0558(13) -0.0177(10) 0.0056(9) -0.0063(9)
C15 0.0216(9) 0.0246(8) 0.0225(8) -0.0050(6) 0.0052(7) -0.0008(7)
C16 0.0465(13) 0.0347(10) 0.0637(14) -0.0033(9) -0.0030(10) 0.0021(9)
C17 0.0509(13) 0.0590(13) 0.0313(10) -0.0022(9) 0.0068(9) 0.0137(10)
C101 0.0213(9) 0.0273(8) 0.0200(8) 0.0037(6) 0.0050(7) 0.0022(7)
C102 0.0233(9) 0.0281(8) 0.0277(9) 0.0007(7) 0.0061(7) -0.0018(7)
C103 0.0214(9) 0.0322(9) 0.0364(10) 0.0047(7) 0.0135(8) 0.0059(7)
C104 0.0384(11) 0.0282(9) 0.0269(9) -0.0008(7) 0.0135(8) 0.0092(8)
C105 0.0328(10) 0.0338(9) 0.0288(9) -0.0081(7) 0.0013(8) 0.0009(8)
C106 0.0206(9) 0.0354(9) 0.0268(9) -0.0039(7) 0.0046(7) 0.0038(7)
C111 0.0179(8) 0.0262(8) 0.0263(8) -0.0003(6) 0.0040(7) 0.0042(6)
C112 0.0244(9) 0.0265(8) 0.0270(9) 0.0039(7) 0.0046(7) 0.0031(7)
C113 0.0323(10) 0.0320(9) 0.0264(9) -0.0017(7) -0.0045(7) 0.0011(8)
C114 0.0282(10) 0.0283(9) 0.0430(11) -0.0012(8) -0.0051(8) -0.0060(7)
C115 0.0261(10) 0.0293(9) 0.0383(10) 0.0067(7) 0.0070(8) -0.0020(7)
C116 0.0232(9) 0.0303(9) 0.0253(9) 0.0010(7) 0.0038(7) 0.0038(7)
C121 0.0655(15) 0.0322(10) 0.0400(11) 0.0064(8) 0.0202(10) 0.0094(10)
C122 0.0745(17) 0.0565(13) 0.0583(14) 0.0107(11) 0.0265(13) 0.0317(12)
C123 0.117(3) 0.0627(16) 0.0703(18) 0.0122(14) 0.0424(18) 0.0467(17)
C124 0.163(3) 0.0402(13) 0.0583(16) 0.0035(12) 0.051(2) 0.0321(17)
C125 0.128(2) 0.0344(12) 0.0543(14) -0.0015(10) 0.0290(15) -0.0045(13)
C126 0.0829(18) 0.0348(11) 0.0524(13) 0.0030(9) 0.0276(13) -0.0010(11)
C201 0.0212(9) 0.0312(9) 0.0257(9) 0.0038(7) 0.0071(7) 0.0048(7)
C202 0.0219(9) 0.0358(9) 0.0322(9) 0.0058(7) 0.0052(7) 0.0014(7)
C203 0.0188(9) 0.0510(11) 0.0391(11) 0.0082(8) 0.0054(8) -0.0005(8)
C204 0.0258(10) 0.0574(12) 0.0394(11) 0.0085(9) 0.0143(9) 0.0109(9)
C205 0.0363(11) 0.0512(11) 0.0385(11) -0.0054(9) 0.0163(9) 0.0101(9)
C206 0.0276(10) 0.0416(10) 0.0346(10) -0.0044(8) 0.0098(8) 0.0029(8)
C301 0.0182(9) 0.0368(10) 0.0354(10) 0.0097(7) 0.0033(7) 0.0046(7)
C302 0.0227(10) 0.0379(10) 0.0533(12) 0.0127(9) -0.0017(8) 0.0039(8)
C303 0.0338(12) 0.0463(12) 0.0766(16) 0.0274(11) 0.0016(11) -0.0008(9)
C304 0.0345(12) 0.0766(16) 0.0697(16) 0.0431(13) 0.0107(11) 0.0030(11)
C305 0.0344(12) 0.0787(16) 0.0398(11) 0.0226(11) 0.0106(9) 0.0130(11)
C306 0.0241(10) 0.0498(11) 0.0343(10) 0.0123(8) 0.0046(8) 0.0108(8)
B1 0.0218(10) 0.0271(9) 0.0209(9) 0.0005(7) 0.0037(8) -0.0003(8)

loop_
_atom_type_symbol
_atom_type_description
_atom_type_scat_dispersion_real
_atom_type_scat_dispersion_imag
_atom_type_scat_source
B B 0.0013 0.0007 'International Tables Vol C Tables 4.2.6.8 and 6.1.1.4'
C C 0.0033 0.0016 'International Tables Vol C Tables 4.2.6.8 and 6.1.1.4'
Cl Cl 0.1484 0.1585 'International Tables Vol C Tables 4.2.6.8 and 6.1.1.4'
F F 0.0171 0.0103 'International Tables Vol C Tables 4.2.6.8 and 6.1.1.4'
H H 0.0000 0.0000 'International Tables Vol C Tables 4.2.6.8 and 6.1.1.4'
N N 0.0061 0.0033 'International Tables Vol C Tables 4.2.6.8 and 6.1.1.4'

loop_
_geom_angle_atom_site_label_1
_geom_angle_atom_site_label_2
_geom_angle_atom_site_label_3
_geom_angle
_geom_angle_site_symmetry_1
_geom_angle_site_symmetry_3
_geom_angle_publ_flag
C2 N1 C6 122.01(13) . . ?
C2 N1 C9 123.14(13) . . ?
C9 N1 C6 114.80(12) . . ?
C12 N2 C15 100.42(12) . . ?
C12 N2 C201 129.54(13) . . ?
C15 N2 C201 129.40(13) . . ?
C15 N3 C301 124.79(14) . . ?
C2 C1 H1 116.8 . . ?
C12 C1 H1 116.8 . . ?
C12 C1 C2 126.39(14) . . ?
N1 C2 C1 121.86(14) . . ?
N1 C2 C3 119.50(14) . . ?
C1 C2 C3 118.62(13) . . ?
C2 C3 H3A 109.1 . . ?
C2 C3 H3B 109.1 . . ?
C2 C3 C4 112.41(13) . . ?
H3A C3 H3B 107.9 . . ?
C4 C3 H3A 109.1 . . ?
C4 C3 H3B 109.1 . . ?
C3 C4 H4 117.6 . . ?
C5 C4 C3 124.87(17) . . ?
C5 C4 H4 117.6 . . ?
C4 C5 H5 116.8 . . ?
C4 C5 C121 126.36(19) . . ?
C121 C5 H5 116.8 . . ?
N1 C6 H6 107.4 . . ?
N1 C6 C7 111.34(15) . . ?
N1 C6 C8 110.54(14) . . ?
C7 C6 H6 107.4 . . ?
C7 C6 C8 112.41(16) . . ?
C8 C6 H6 107.4 . . ?
C6 C7 H7A 109.5 . . ?
C6 C7 H7B 109.5 . . ?
C6 C7 H7C 109.5 . . ?
H7A C7 H7B 109.5 . . ?
H7A C7 H7C 109.5 . . ?
H7B C7 H7C 109.5 . . ?
C6 C8 H8A 109.5 . . ?
C6 C8 H8B 109.5 . . ?
C6 C8 H8C 109.5 . . ?
H8A C8 H8B 109.5 . . ?
H8A C8 H8C 109.5 . . ?
H8B C8 H8C 109.5 . . ?
N1 C9 H9 105.0 . . ?
N1 C9 C10 114.21(14) . . ?
N1 C9 C11 112.29(13) . . ?
C10 C9 H9 105.0 . . ?
C11 C9 H9 105.0 . . ?
C11 C9 C10 114.13(16) . . ?
C9 C10 H10A 109.5 . . ?
C9 C10 H10B 109.5 . . ?
C9 C10 H10C 109.5 . . ?
H10A C10 H10B 109.5 . . ?
H10A C10 H10C 109.5 . . ?
H10B C10 H10C 109.5 . . ?
C9 C11 H11A 109.5 . . ?
C9 C11 H11B 109.5 . . ?
C9 C11 H11C 109.5 . . ?
H11A C11 H11B 109.5 . . ?
H11A C11 H11C 109.5 . . ?
H11B C11 H11C 109.5 . . ?
N2 C12 C1 121.13(14) . . ?
N2 C12 B1 91.26(12) . . ?
C1 C12 B1 147.61(15) . . ?
H13A C13 H13B 109.5 . . ?
H13A C13 H13C 109.5 . . ?
H13B C13 H13C 109.5 . . ?
C206 C13 H13A 109.5 . . ?
C206 C13 H13B 109.5 . . ?
C206 C13 H13C 109.5 . . ?
H14A C14 H14B 109.5 . . ?
H14A C14 H14C 109.5 . . ?
H14B C14 H14C 109.5 . . ?
C202 C14 H14A 109.5 . . ?
C202 C14 H14B 109.5 . . ?
C202 C14 H14C 109.5 . . ?
N2 C15 B1 88.70(11) . . ?
N3 C15 N2 119.92(14) . . ?
N3 C15 B1 151.01(14) . . ?
H16A C16 H16B 109.5 . . ?
H16A C16 H16C 109.5 . . ?
H16B C16 H16C 109.5 . . ?
C302 C16 H16A 109.5 . . ?
C302 C16 H16B 109.5 . . ?
C302 C16 H16C 109.5 . . ?
H17A C17 H17B 109.5 . . ?
H17A C17 H17C 109.5 . . ?
H17B C17 H17C 109.5 . . ?
C306 C17 H17A 109.5 . . ?
C306 C17 H17B 109.5 . . ?
C306 C17 H17C 109.5 . . ?
C102 C101 B1 126.28(14) . . ?
C106 C101 C102 112.92(14) . . ?
C106 C101 B1 120.68(14) . . ?
F102 C102 C101 120.68(14) . . ?
F102 C102 C103 115.22(14) . . ?
C103 C102 C101 124.06(15) . . ?
F103 C103 C102 120.51(15) . . ?
F103 C103 C104 119.64(14) . . ?
C104 C103 C102 119.85(15) . . ?
F104 C104 C103 120.96(15) . . ?
F104 C104 C105 120.04(15) . . ?
C103 C104 C105 119.00(14) . . ?
F105 C105 C104 119.70(14) . . ?
F105 C105 C106 121.12(15) . . ?
C104 C105 C106 119.17(15) . . ?
F106 C106 C101 118.89(13) . . ?
F106 C106 C105 116.11(14) . . ?
C105 C106 C101 124.97(15) . . ?
C112 C111 C116 113.48(14) . . ?
C112 C111 B1 127.78(14) . . ?
C116 C111 B1 118.74(14) . . ?
F112 C112 C111 120.41(14) . . ?
F112 C112 C113 115.55(14) . . ?
C113 C112 C111 124.04(15) . . ?
F113 C113 C112 120.31(15) . . ?
F113 C113 C114 120.20(15) . . ?
C114 C113 C112 119.48(15) . . ?
F114 C114 C113 120.65(16) . . ?
F114 C114 C115 120.01(15) . . ?
C113 C114 C115 119.34(15) . . ?
F115 C115 C114 119.77(15) . . ?
F115 C115 C116 120.99(15) . . ?
C116 C115 C114 119.25(15) . . ?
F116 C116 C111 118.45(14) . . ?
F116 C116 C115 117.12(14) . . ?
C115 C116 C111 124.41(15) . . ?
C122 C121 C5 118.6(2) . . ?
C122 C121 C126 119.0(2) . . ?
C126 C121 C5 122.30(19) . . ?
C121 C122 H122 119.7 . . ?
C123 C122 C121 120.6(3) . . ?
C123 C122 H122 119.7 . . ?
C122 C123 H123 119.8 . . ?
C124 C123 C122 120.4(3) . . ?
C124 C123 H123 119.8 . . ?
C123 C124 H124 119.7 . . ?
C123 C124 C125 120.6(2) . . ?
C125 C124 H124 119.7 . . ?
C124 C125 H125 120.3 . . ?
C124 C125 C126 119.3(3) . . ?
C126 C125 H125 120.3 . . ?
C121 C126 C125 120.1(2) . . ?
C121 C126 H126 120.0 . . ?
C125 C126 H126 120.0 . . ?
C202 C201 N2 119.63(14) . . ?
C202 C201 C206 122.73(15) . . ?
C206 C201 N2 117.63(14) . . ?
C201 C202 C14 121.76(15) . . ?
C201 C202 C203 117.42(16) . . ?
C203 C202 C14 120.81(16) . . ?
C202 C203 H203 119.6 . . ?
C204 C203 C202 120.85(17) . . ?
C204 C203 H203 119.6 . . ?
C203 C204 H204 119.8 . . ?
C205 C204 C203 120.36(16) . . ?
C205 C204 H204 119.8 . . ?
C204 C205 H205 119.4 . . ?
C204 C205 C206 121.10(17) . . ?
C206 C205 H205 119.4 . . ?
C201 C206 C13 121.35(15) . . ?
C205 C206 C13 121.13(16) . . ?
C205 C206 C201 117.52(16) . . ?
C302 C301 N3 117.83(15) . . ?
C306 C301 N3 120.45(15) . . ?
C306 C301 C302 121.34(16) . . ?
C301 C302 C16 120.91(16) . . ?
C303 C302 C16 120.83(18) . . ?
C303 C302 C301 118.26(19) . . ?
C302 C303 H303 119.3 . . ?
C304 C303 C302 121.4(2) . . ?
C304 C303 H303 119.3 . . ?
C303 C304 H304 120.1 . . ?
C305 C304 C303 119.80(19) . . ?
C305 C304 H304 120.1 . . ?
C304 C305 H305 119.4 . . ?
C304 C305 C306 121.2(2) . . ?
C306 C305 H305 119.4 . . ?
C301 C306 C17 121.32(15) . . ?
C305 C306 C17 120.70(18) . . ?
C305 C306 C301 117.98(18) . . ?
C12 B1 C15 79.55(11) . . ?
C101 B1 C12 115.06(12) . . ?
C101 B1 C15 119.03(13) . . ?
C111 B1 C12 116.09(13) . . ?
C111 B1 C15 108.25(12) . . ?
C111 B1 C101 114.36(13) . . ?

loop_
_geom_bond_atom_site_label_1
_geom_bond_atom_site_label_2
_geom_bond_distance
_geom_bond_site_symmetry_2
_geom_bond_publ_flag
F102 C102 1.3566(19) . ?
F103 C103 1.3463(19) . ?
F104 C104 1.3442(18) . ?
F105 C105 1.3464(19) . ?
F106 C106 1.3532(19) . ?
F112 C112 1.3559(18) . ?
F113 C113 1.3461(19) . ?
F114 C114 1.3466(19) . ?
F115 C115 1.3495(19) . ?
F116 C116 1.3557(18) . ?
N1 C2 1.334(2) . ?
N1 C6 1.497(2) . ?
N1 C9 1.496(2) . ?
N2 C12 1.368(2) . ?
N2 C15 1.422(2) . ?
N2 C201 1.446(2) . ?
N3 C15 1.267(2) . ?
N3 C301 1.415(2) . ?
C1 H1 0.9500 . ?
C1 C2 1.408(2) . ?
C1 C12 1.374(2) . ?
C2 C3 1.510(2) . ?
C3 H3A 0.9900 . ?
C3 H3B 0.9900 . ?
C3 C4 1.516(2) . ?
C4 H4 0.9500 . ?
C4 C5 1.308(2) . ?
C5 H5 0.9500 . ?
C5 C121 1.481(3) . ?
C6 H6 1.0000 . ?
C6 C7 1.520(3) . ?
C6 C8 1.522(2) . ?
C7 H7A 0.9800 . ?
C7 H7B 0.9800 . ?
C7 H7C 0.9800 . ?
C8 H8A 0.9800 . ?
C8 H8B 0.9800 . ?
C8 H8C 0.9800 . ?
C9 H9 1.0000 . ?
C9 C10 1.529(2) . ?
C9 C11 1.525(2) . ?
C10 H10A 0.9800 . ?
C10 H10B 0.9800 . ?
C10 H10C 0.9800 . ?
C11 H11A 0.9800 . ?
C11 H11B 0.9800 . ?
C11 H11C 0.9800 . ?
C12 B1 1.668(2) . ?
C13 H13A 0.9800 . ?
C13 H13B 0.9800 . ?
C13 H13C 0.9800 . ?
C13 C206 1.507(3) . ?
C14 H14A 0.9800 . ?
C14 H14B 0.9800 . ?
C14 H14C 0.9800 . ?
C14 C202 1.503(2) . ?
C15 B1 1.684(2) . ?
C16 H16A 0.9800 . ?
C16 H16B 0.9800 . ?
C16 H16C 0.9800 . ?
C16 C302 1.508(3) . ?
C17 H17A 0.9800 . ?
C17 H17B 0.9800 . ?
C17 H17C 0.9800 . ?
C17 C306 1.502(3) . ?
C101 C102 1.391(2) . ?
C101 C106 1.390(2) . ?
C101 B1 1.628(2) . ?
C102 C103 1.384(2) . ?
C103 C104 1.371(2) . ?
C104 C105 1.374(2) . ?
C105 C106 1.379(2) . ?
C111 C112 1.392(2) . ?
C111 C116 1.397(2) . ?
C111 B1 1.628(2) . ?
C112 C113 1.378(2) . ?
C113 C114 1.375(2) . ?
C114 C115 1.380(2) . ?
C115 C116 1.370(2) . ?
C121 C122 1.390(3) . ?
C121 C126 1.395(3) . ?
C122 H122 0.9500 . ?
C122 C123 1.377(3) . ?
C123 H123 0.9500 . ?
C123 C124 1.370(4) . ?
C124 H124 0.9500 . ?
C124 C125 1.384(4) . ?
C125 H125 0.9500 . ?
C125 C126 1.400(3) . ?
C126 H126 0.9500 . ?
C201 C202 1.393(2) . ?
C201 C206 1.396(2) . ?
C202 C203 1.396(2) . ?
C203 H203 0.9500 . ?
C203 C204 1.382(3) . ?
C204 H204 0.9500 . ?
C204 C205 1.375(3) . ?
C205 H205 0.9500 . ?
C205 C206 1.392(2) . ?
C301 C302 1.407(2) . ?
C301 C306 1.402(2) . ?
C302 C303 1.384(3) . ?
C303 H303 0.9500 . ?
C303 C304 1.383(3) . ?
C304 H304 0.9500 . ?
C304 C305 1.380(3) . ?
C305 H305 0.9500 . ?
C305 C306 1.397(3) . ?

loop_
_geom_torsion_atom_site_label_1
_geom_torsion_atom_site_label_2
_geom_torsion_atom_site_label_3
_geom_torsion_atom_site_label_4
_geom_torsion
_geom_torsion_site_symmetry_1
_geom_torsion_site_symmetry_2
_geom_torsion_site_symmetry_3
_geom_torsion_site_symmetry_4
_geom_torsion_publ_flag
F102 C102 C103 F103 -1.8(2) . . . . ?
F102 C102 C103 C104 176.92(14) . . . . ?
F103 C103 C104 F104 -1.1(2) . . . . ?
F103 C103 C104 C105 178.66(15) . . . . ?
F104 C104 C105 F105 0.7(2) . . . . ?
F104 C104 C105 C106 -179.94(14) . . . . ?
F105 C105 C106 F106 1.7(2) . . . . ?
F105 C105 C106 C101 179.84(15) . . . . ?
F112 C112 C113 F113 1.0(2) . . . . ?
F112 C112 C113 C114 179.98(14) . . . . ?
F113 C113 C114 F114 -1.4(3) . . . . ?
F113 C113 C114 C115 178.00(15) . . . . ?
F114 C114 C115 F115 0.3(2) . . . . ?
F114 C114 C115 C116 179.82(15) . . . . ?
F115 C115 C116 F116 1.5(2) . . . . ?
F115 C115 C116 C111 179.77(15) . . . . ?
N1 C2 C3 C4 87.46(17) . . . . ?
N2 C12 B1 C15 -1.91(10) . . . . ?
N2 C12 B1 C101 -119.19(14) . . . . ?
N2 C12 B1 C111 103.42(14) . . . . ?
N2 C15 B1 C12 1.83(10) . . . . ?
N2 C15 B1 C101 114.80(14) . . . . ?
N2 C15 B1 C111 -112.37(13) . . . . ?
N2 C201 C202 C14 -1.4(2) . . . . ?
N2 C201 C202 C203 179.82(14) . . . . ?
N2 C201 C206 C13 -1.3(2) . . . . ?
N2 C201 C206 C205 178.89(15) . . . . ?
N3 C15 B1 C12 173.2(3) . . . . ?
N3 C15 B1 C101 -73.9(3) . . . . ?
N3 C15 B1 C111 59.0(3) . . . . ?
N3 C301 C302 C16 6.8(2) . . . . ?
N3 C301 C302 C303 -173.88(16) . . . . ?
N3 C301 C306 C17 -5.3(2) . . . . ?
N3 C301 C306 C305 174.73(15) . . . . ?
C1 C2 C3 C4 -90.67(17) . . . . ?
C1 C12 B1 C15 179.2(2) . . . . ?
C1 C12 B1 C101 61.9(3) . . . . ?
C1 C12 B1 C111 -75.5(3) . . . . ?
C2 N1 C6 C7 111.23(17) . . . . ?
C2 N1 C6 C8 -123.09(17) . . . . ?
C2 N1 C9 C10 76.57(19) . . . . ?
C2 N1 C9 C11 -55.4(2) . . . . ?
C2 C1 C12 N2 179.02(14) . . . . ?
C2 C1 C12 B1 -2.3(3) . . . . ?
C2 C3 C4 C5 -147.04(17) . . . . ?
C3 C4 C5 C121 -171.92(16) . . . . ?
C4 C5 C121 C122 158.48(19) . . . . ?
C4 C5 C121 C126 -18.5(3) . . . . ?
C5 C121 C122 C123 -176.32(19) . . . . ?
C5 C121 C126 C125 176.77(18) . . . . ?
C6 N1 C2 C1 170.42(14) . . . . ?
C6 N1 C2 C3 -7.6(2) . . . . ?
C6 N1 C9 C10 -105.92(16) . . . . ?
C6 N1 C9 C11 122.10(16) . . . . ?
C9 N1 C2 C1 -12.2(2) . . . . ?
C9 N1 C2 C3 169.69(14) . . . . ?
C9 N1 C6 C7 -66.31(18) . . . . ?
C9 N1 C6 C8 59.37(19) . . . . ?
C12 N2 C15 N3 -177.40(14) . . . . ?
C12 N2 C15 B1 -2.23(12) . . . . ?
C12 N2 C201 C202 -99.60(19) . . . . ?
C12 N2 C201 C206 81.2(2) . . . . ?
C12 C1 C2 N1 172.88(14) . . . . ?
C12 C1 C2 C3 -9.0(2) . . . . ?
C14 C202 C203 C204 -177.16(17) . . . . ?
C15 N2 C12 C1 -178.43(14) . . . . ?
C15 N2 C12 B1 2.26(12) . . . . ?
C15 N2 C201 C202 91.34(19) . . . . ?
C15 N2 C201 C206 -87.8(2) . . . . ?
C15 N3 C301 C302 -100.77(19) . . . . ?
C15 N3 C301 C306 86.2(2) . . . . ?
C16 C302 C303 C304 178.48(18) . . . . ?
C101 C102 C103 F103 -179.72(14) . . . . ?
C101 C102 C103 C104 -1.0(3) . . . . ?
C102 C101 C106 F106 176.67(14) . . . . ?
C102 C101 C106 C105 -1.4(2) . . . . ?
C102 C101 B1 C12 -124.54(16) . . . . ?
C102 C101 B1 C15 143.71(15) . . . . ?
C102 C101 B1 C111 13.6(2) . . . . ?
C102 C103 C104 F104 -179.81(14) . . . . ?
C102 C103 C104 C105 0.0(2) . . . . ?
C103 C104 C105 F105 -179.05(15) . . . . ?
C103 C104 C105 C106 0.3(3) . . . . ?
C104 C105 C106 F106 -177.63(15) . . . . ?
C104 C105 C106 C101 0.5(3) . . . . ?
C106 C101 C102 F102 -176.17(13) . . . . ?
C106 C101 C102 C103 1.7(2) . . . . ?
C106 C101 B1 C12 51.2(2) . . . . ?
C106 C101 B1 C15 -40.6(2) . . . . ?
C106 C101 B1 C111 -170.70(14) . . . . ?
C111 C112 C113 F113 -178.06(14) . . . . ?
C111 C112 C113 C114 0.9(3) . . . . ?
C112 C111 C116 F116 177.89(13) . . . . ?
C112 C111 C116 C115 -0.4(2) . . . . ?
C112 C111 B1 C12 18.3(2) . . . . ?
C112 C111 B1 C15 105.38(17) . . . . ?
C112 C111 B1 C101 -119.37(17) . . . . ?
C112 C113 C114 F114 179.61(15) . . . . ?
C112 C113 C114 C115 -1.0(3) . . . . ?
C113 C114 C115 F115 -179.08(15) . . . . ?
C113 C114 C115 C116 0.4(3) . . . . ?
C114 C115 C116 F116 -177.99(14) . . . . ?
C114 C115 C116 C111 0.3(3) . . . . ?
C116 C111 C112 F112 -179.26(13) . . . . ?
C116 C111 C112 C113 -0.2(2) . . . . ?
C116 C111 B1 C12 -160.75(14) . . . . ?
C116 C111 B1 C15 -73.69(17) . . . . ?
C116 C111 B1 C101 61.56(19) . . . . ?
C121 C122 C123 C124 -1.1(4) . . . . ?
C122 C121 C126 C125 -0.2(3) . . . . ?
C122 C123 C124 C125 0.9(4) . . . . ?
C123 C124 C125 C126 -0.3(3) . . . . ?
C124 C125 C126 C121 0.0(3) . . . . ?
C126 C121 C122 C123 0.8(3) . . . . ?
C201 N2 C12 C1 10.1(2) . . . . ?
C201 N2 C12 B1 -169.17(15) . . . . ?
C201 N2 C15 N3 -6.0(2) . . . . ?
C201 N2 C15 B1 169.21(15) . . . . ?
C201 C202 C203 C204 1.7(2) . . . . ?
C202 C201 C206 C13 179.61(17) . . . . ?
C202 C201 C206 C205 -0.2(3) . . . . ?
C202 C203 C204 C205 -0.9(3) . . . . ?
C203 C204 C205 C206 -0.4(3) . . . . ?
C204 C205 C206 C13 -178.84(19) . . . . ?
C204 C205 C206 C201 1.0(3) . . . . ?
C206 C201 C202 C14 177.74(17) . . . . ?
C206 C201 C202 C203 -1.1(2) . . . . ?
C301 N3 C15 N2 175.54(14) . . . . ?
C301 N3 C15 B1 5.5(4) . . . . ?
C301 C302 C303 C304 -0.9(3) . . . . ?
C302 C301 C306 C17 -178.09(16) . . . . ?
C302 C301 C306 C305 1.9(2) . . . . ?
C302 C303 C304 C305 1.6(3) . . . . ?
C303 C304 C305 C306 -0.5(3) . . . . ?
C304 C305 C306 C17 178.80(18) . . . . ?
C304 C305 C306 C301 -1.2(3) . . . . ?
C306 C301 C302 C16 179.72(16) . . . . ?
C306 C301 C302 C303 -0.9(3) . . . . ?
B1 C101 C102 F102 -0.2(2) . . . . ?
B1 C101 C102 C103 177.68(15) . . . . ?
B1 C101 C106 F106 0.4(2) . . . . ?
B1 C101 C106 C105 -177.69(15) . . . . ?
B1 C111 C112 F112 1.6(2) . . . . ?
B1 C111 C112 C113 -179.35(15) . . . . ?
B1 C111 C116 F116 -2.9(2) . . . . ?
B1 C111 C116 C115 178.83(15) . . . . ?

loop_
_smtbx_masks_void_nr
_smtbx_masks_void_average_x
_smtbx_masks_void_average_y
_smtbx_masks_void_average_z
_smtbx_masks_void_volume
_smtbx_masks_void_count_electrons
_smtbx_masks_void_content
1 0.000 0.500 0.000 321.7 84.3 '2 DCM'
2 0.500 0.000 0.500 321.7 84.3 '2 DCM'
3 0.242 0.735 0.576 12.2 0.0 ?
4 0.258 0.235 0.924 12.2 0.0 ?
5 0.742 0.765 0.076 12.2 0.0 ?
6 0.758 0.265 0.424 12.2 0.0 ?
